data_7010726
loop_
_publ_author_name
'Toni-J. J. Kinnunen'
'Matti Haukka'
'Matti Nousiainen'
'Antti Patrikka'
'Tapani A. Pakkanen'

_publ_section_title
;
 Electron withdrawing and electron donating effects of 4,4'-bipyridine
 substituents on ruthenium mono(bipyridine) complexes
;
_journal_issue 18
_journal_name_full 'J. Chem. Soc., Dalton Trans.'
_journal_page_first 2649
_journal_page_last 2654
_journal_paper_doi 10.1039/b103067c
_journal_year 2001
_chemical_formula_sum 'C21 H26 Cl4 N2 O2 Ru'
_chemical_formula_weight 581.31
_chemical_name_common cis(Cl)-[Ru(4,4'-TBubpy)(CO)2Cl2]
_chemical_name_systematic
; 
? 
;
_space_group_IT_number 14
_symmetry_cell_setting monoclinic
_symmetry_space_group_name_Hall '-P 2yn'
_symmetry_space_group_name_H-M 'P 1 21/n 1'
_atom_sites_solution_hydrogens geom
_atom_sites_solution_primary direct
_atom_sites_solution_secondary difmap
_audit_creation_method SHELXL-97
_cell_angle_alpha 90.00
_cell_angle_beta 98.7539(5)
_cell_angle_gamma 90.00
_cell_formula_units_Z 4
_cell_length_a 10.55850(10)
_cell_length_b 11.47290(10)
_cell_length_c 21.2337(2)
_cell_measurement_temperature 150(2)
_cell_volume 2542.22(4)
_computing_cell_refinement 'Denzo/Scalepack (Otwinowski & Minor, 1997)'
_computing_data_collection 'Collect (Nonius BV, 1997-2000)'
_computing_data_reduction 'Denzo/Scalepack (Otwinowski & Minor, 1997)'
_computing_molecular_graphics 'XP in SHELXTL v.5.1 (Bruker Axs, 1998)'
_computing_publication_material SHELXL-97
_computing_structure_refinement 'SHELXL-97 (Sheldrick, 1997)'
_computing_structure_solution 'SHELXS-97 (Sheldrick, 1990)'
_diffrn_ambient_temperature 150(2)
_diffrn_detector_area_resol_mean 9
_diffrn_measured_fraction_theta_full 0.908
_diffrn_measured_fraction_theta_max 0.908
_diffrn_measurement_device '95mm CCD camera on \k-goniostat'
_diffrn_measurement_device_type KappaCCD
_diffrn_measurement_method CCD
_diffrn_radiation_monochromator 'horizonally mounted graphite crystal'
_diffrn_radiation_source 'fine-focus sealed tube'
_diffrn_radiation_type MoK\a
_diffrn_radiation_wavelength 0.71073
_diffrn_reflns_av_R_equivalents 0.0110
_diffrn_reflns_av_sigmaI/netI 0.0226
_diffrn_reflns_limit_h_max 12
_diffrn_reflns_limit_h_min -12
_diffrn_reflns_limit_k_max 14
_diffrn_reflns_limit_k_min -14
_diffrn_reflns_limit_l_max 27
_diffrn_reflns_limit_l_min -27
_diffrn_reflns_number 10289
_diffrn_reflns_theta_full 27.49
_diffrn_reflns_theta_max 27.49
_diffrn_reflns_theta_min 3.70
_exptl_absorpt_coefficient_mu 1.056
_exptl_absorpt_correction_T_max 0.7423
_exptl_absorpt_correction_T_min 0.6773
_exptl_crystal_colour yellow
_exptl_crystal_density_diffrn 1.519
_exptl_crystal_density_method 'not measured'
_exptl_crystal_description block
_exptl_crystal_F_000 1176
_exptl_crystal_size_max 0.40
_exptl_crystal_size_mid 0.40
_exptl_crystal_size_min 0.30
_refine_diff_density_max 1.160
_refine_diff_density_min -0.878
_refine_diff_density_rms 0.077
_refine_ls_extinction_method none
_refine_ls_goodness_of_fit_ref 1.060
_refine_ls_hydrogen_treatment constr
_refine_ls_matrix_type full
_refine_ls_number_parameters 297
_refine_ls_number_reflns 5300
_refine_ls_number_restraints 0
_refine_ls_restrained_S_all 1.060
_refine_ls_R_factor_all 0.0418
_refine_ls_R_factor_gt 0.0380
_refine_ls_shift/su_max 0.002
_refine_ls_shift/su_mean 0.000
_refine_ls_structure_factor_coef Fsqd
_refine_ls_weighting_details 'calc w=1/[\s^2^(Fo^2^)+(0.0389P)^2^+5.0049P] where P=(Fo^2^+2Fc^2^)/3'
_refine_ls_weighting_scheme calc
_refine_ls_wR_factor_gt 0.0954
_refine_ls_wR_factor_ref 0.0985
_reflns_number_gt 4850
_reflns_number_total 5300
_reflns_threshold_expression >2sigma(I)
_cod_data_source_file b103067c.txt
_cod_data_source_block compound3
_cod_depositor_comments
;
The following automatic conversions were performed:
'_atom_site_symetry_multiplicity' tag replaced with
'_atom_site_symmetry_multiplicity'.

Automatic conversion script
Id: cif_correct_tags 1440 2010-10-19 06:21:57Z saulius 

The following automatic conversions were performed:

'_symmetry_cell_setting' tag value 'monoclinic'' was replaced with
'monoclinic' value as specified in the replacement file
'/home/robertas/cod-tools/perl-scripts/inputs/replacement_values.lst'.

Automatic conversion script
Id: cif_fix_values 3143 2015-03-26 13:38:13Z robertas 
;
_cod_original_sg_symbol_H-M 'P 21/n'
_cod_database_code 7010726

loop_
_symmetry_equiv_pos_as_xyz
'x, y, z'
'-x+1/2, y+1/2, -z+1/2'
'-x, -y, -z'
'x-1/2, -y-1/2, z-1/2'

loop_
_atom_site_label
_atom_site_type_symbol
_atom_site_fract_x
_atom_site_fract_y
_atom_site_fract_z
_atom_site_U_iso_or_equiv
_atom_site_adp_type
_atom_site_occupancy
_atom_site_symmetry_multiplicity
_atom_site_calc_flag
_atom_site_refinement_flags
_atom_site_disorder_assembly
_atom_site_disorder_group
Ru1 Ru 0.61298(2) 0.059560(19) 0.818681(11) 0.02904(9) Uani 1 1 d . . .
Cl1 Cl 0.42204(8) -0.04966(7) 0.78023(4) 0.0432(2) Uani 1 1 d . . .
Cl2 Cl 0.66080(9) -0.06798(7) 0.90946(4) 0.0451(2) Uani 1 1 d . . .
C99 C 0.4843(5) 0.3275(4) 0.1856(3) 0.0841(17) Uani 1 1 d . . .
Cl8A Cl 0.63940(14) 0.37141(11) 0.22200(7) 0.0718(4) Uani 0.870(2) 1 d P A 1
Cl9A Cl 0.40011(18) 0.44759(16) 0.14743(15) 0.0992(8) Uani 0.870(2) 1 d P A 1
Cl8B Cl 0.5314(10) 0.3641(7) 0.2471(5) 0.0718(4) Uani 0.130(2) 1 d P A 2
Cl9B Cl 0.4006(15) 0.4012(12) 0.1348(12) 0.0992(8) Uani 0.130(2) 1 d P A 2
O1 O 0.7608(4) -0.1084(3) 0.74828(16) 0.0765(10) Uani 1 1 d . . .
O2 O 0.8444(3) 0.2047(3) 0.86564(17) 0.0746(10) Uani 1 1 d . . .
N1 N 0.4925(2) 0.1709(2) 0.86101(11) 0.0288(5) Uani 1 1 d . . .
N2 N 0.5478(2) 0.1728(2) 0.74531(11) 0.0269(5) Uani 1 1 d . . .
C1 C 0.7107(4) -0.0446(3) 0.77358(16) 0.0427(8) Uani 1 1 d . . .
C2 C 0.7575(3) 0.1497(3) 0.84754(17) 0.0455(8) Uani 1 1 d . . .
C10 C 0.4754(3) 0.1672(3) 0.92226(13) 0.0368(7) Uani 1 1 d . . .
H10 H 0.5234 0.1128 0.9500 0.044 Uiso 1 1 calc R . .
C11 C 0.3905(3) 0.2398(3) 0.94635(14) 0.0376(7) Uani 1 1 d . . .
H11 H 0.3825 0.2358 0.9903 0.045 Uiso 1 1 calc R . .
C12 C 0.3164(3) 0.3186(3) 0.90708(13) 0.0322(6) Uani 1 1 d . B .
C13 C 0.3343(3) 0.3212(2) 0.84294(13) 0.0299(6) Uani 1 1 d . . .
H13 H 0.2853 0.3733 0.8142 0.036 Uiso 1 1 calc R . .
C14 C 0.4230(3) 0.2480(2) 0.82130(12) 0.0258(5) Uani 1 1 d . . .
C15 C 0.4529(3) 0.2479(2) 0.75536(12) 0.0253(5) Uani 1 1 d . . .
C16 C 0.3925(3) 0.3176(2) 0.70648(13) 0.0274(5) Uani 1 1 d . . .
H16 H 0.3257 0.3685 0.7144 0.033 Uiso 1 1 calc R . .
C17 C 0.4280(3) 0.3142(2) 0.64566(13) 0.0281(6) Uani 1 1 d . . .
C18 C 0.5286(3) 0.2410(3) 0.63803(14) 0.0334(6) Uani 1 1 d . . .
H18 H 0.5594 0.2384 0.5983 0.040 Uiso 1 1 calc R . .
C19 C 0.5844(3) 0.1716(3) 0.68762(14) 0.0327(6) Uani 1 1 d . . .
H19 H 0.6518 0.1208 0.6806 0.039 Uiso 1 1 calc R . .
C4 C 0.2218(4) 0.3993(3) 0.93268(16) 0.0446(8) Uani 1 1 d . . .
C41A C 0.3054(9) 0.5041(6) 0.9662(5) 0.072(2) Uani 0.573(5) 1 d P B 3
H41A H 0.3506 0.5428 0.9350 0.107 Uiso 0.573(5) 1 calc PR B 3
H41B H 0.3678 0.4738 1.0012 0.107 Uiso 0.573(5) 1 calc PR B 3
H41C H 0.2491 0.5603 0.9830 0.107 Uiso 0.573(5) 1 calc PR B 3
C42A C 0.1563(10) 0.3398(8) 0.9855(4) 0.0610(19) Uani 0.573(5) 1 d P B 3
H42A H 0.2222 0.3124 1.0198 0.091 Uiso 0.573(5) 1 calc PR B 3
H42B H 0.1050 0.2735 0.9671 0.091 Uiso 0.573(5) 1 calc PR B 3
H42C H 0.1007 0.3962 1.0026 0.091 Uiso 0.573(5) 1 calc PR B 3
C43A C 0.1190(9) 0.4502(9) 0.8841(4) 0.077(2) Uani 0.573(5) 1 d P B 3
H43A H 0.0636 0.5006 0.9054 0.116 Uiso 0.573(5) 1 calc PR B 3
H43B H 0.0678 0.3872 0.8618 0.116 Uiso 0.573(5) 1 calc PR B 3
H43C H 0.1583 0.4961 0.8533 0.116 Uiso 0.573(5) 1 calc PR B 3
C41B C 0.2435(13) 0.5216(9) 0.9135(7) 0.072(2) Uani 0.427(5) 1 d P B 4
H41D H 0.2239 0.5285 0.8670 0.107 Uiso 0.427(5) 1 calc PR B 4
H41E H 0.3332 0.5429 0.9276 0.107 Uiso 0.427(5) 1 calc PR B 4
H41F H 0.1876 0.5740 0.9333 0.107 Uiso 0.427(5) 1 calc PR B 4
C42B C 0.2226(13) 0.3838(11) 1.0014(5) 0.0610(19) Uani 0.427(5) 1 d P B 4
H42D H 0.3042 0.4119 1.0246 0.091 Uiso 0.427(5) 1 calc PR B 4
H42E H 0.2123 0.3010 1.0106 0.091 Uiso 0.427(5) 1 calc PR B 4
H42F H 0.1520 0.4282 1.0147 0.091 Uiso 0.427(5) 1 calc PR B 4
C43B C 0.0868(12) 0.3621(12) 0.8947(6) 0.077(2) Uani 0.427(5) 1 d P B 4
H43D H 0.0194 0.4097 0.9089 0.116 Uiso 0.427(5) 1 calc PR B 4
H43E H 0.0711 0.2797 0.9029 0.116 Uiso 0.427(5) 1 calc PR B 4
H43F H 0.0865 0.3740 0.8490 0.116 Uiso 0.427(5) 1 calc PR B 4
C5 C 0.3586(3) 0.3879(3) 0.59106(13) 0.0330(6) Uani 1 1 d . . .
C51 C 0.3692(4) 0.5168(3) 0.60949(18) 0.0520(9) Uani 1 1 d . . .
H51A H 0.3287 0.5643 0.5736 0.078 Uiso 1 1 calc R . .
H51B H 0.4597 0.5383 0.6202 0.078 Uiso 1 1 calc R . .
H51C H 0.3258 0.5303 0.6465 0.078 Uiso 1 1 calc R . .
C52 C 0.2171(3) 0.3540(3) 0.57902(16) 0.0457(8) Uani 1 1 d . . .
H52A H 0.1797 0.3658 0.6180 0.068 Uiso 1 1 calc R . .
H52B H 0.2089 0.2719 0.5664 0.068 Uiso 1 1 calc R . .
H52C H 0.1718 0.4027 0.5449 0.068 Uiso 1 1 calc R . .
C53 C 0.4147(4) 0.3690(4) 0.52937(16) 0.0600(11) Uani 1 1 d . . .
H53A H 0.4086 0.2863 0.5177 0.090 Uiso 1 1 calc R . .
H53B H 0.5049 0.3930 0.5359 0.090 Uiso 1 1 calc R . .
H53C H 0.3667 0.4156 0.4951 0.090 Uiso 1 1 calc R . .

loop_
_atom_site_aniso_label
_atom_site_aniso_U_11
_atom_site_aniso_U_22
_atom_site_aniso_U_33
_atom_site_aniso_U_23
_atom_site_aniso_U_13
_atom_site_aniso_U_12
Ru1 0.02756(15) 0.02749(13) 0.03201(13) 0.00911(8) 0.00435(9) 0.00492(8)
Cl1 0.0436(5) 0.0358(4) 0.0486(4) 0.0068(3) 0.0020(4) -0.0087(3)
Cl2 0.0539(5) 0.0393(4) 0.0404(4) 0.0142(3) 0.0016(4) 0.0086(3)
C99 0.052(3) 0.052(3) 0.140(5) 0.007(3) -0.010(3) 0.001(2)
Cl8A 0.0785(9) 0.0469(6) 0.0795(8) -0.0048(6) -0.0215(7) 0.0054(6)
Cl9A 0.0487(7) 0.0682(11) 0.178(2) 0.0378(15) 0.0073(10) 0.0063(9)
Cl8B 0.0785(9) 0.0469(6) 0.0795(8) -0.0048(6) -0.0215(7) 0.0054(6)
Cl9B 0.0487(7) 0.0682(11) 0.178(2) 0.0378(15) 0.0073(10) 0.0063(9)
O1 0.090(2) 0.074(2) 0.0696(19) 0.0088(16) 0.0272(17) 0.0464(19)
O2 0.0433(16) 0.072(2) 0.100(2) 0.0215(18) -0.0173(16) -0.0139(14)
N1 0.0298(13) 0.0299(11) 0.0261(11) 0.0069(9) 0.0019(9) 0.0006(9)
N2 0.0244(12) 0.0266(11) 0.0305(11) 0.0064(9) 0.0072(9) 0.0022(9)
C1 0.051(2) 0.0340(16) 0.0431(17) 0.0138(13) 0.0067(15) 0.0147(14)
C2 0.0355(18) 0.0465(19) 0.0522(19) 0.0187(15) -0.0011(15) 0.0082(14)
C10 0.0425(18) 0.0408(16) 0.0262(13) 0.0084(12) 0.0018(12) 0.0052(13)
C11 0.0470(19) 0.0417(17) 0.0249(13) 0.0049(12) 0.0077(12) 0.0029(14)
C12 0.0381(17) 0.0311(14) 0.0289(13) 0.0017(11) 0.0102(12) -0.0013(12)
C13 0.0328(16) 0.0288(13) 0.0285(13) 0.0075(10) 0.0062(11) 0.0042(11)
C14 0.0272(14) 0.0246(12) 0.0255(12) 0.0052(10) 0.0031(10) -0.0004(10)
C15 0.0265(14) 0.0228(12) 0.0274(12) 0.0053(10) 0.0067(10) 0.0001(10)
C16 0.0284(15) 0.0259(13) 0.0283(12) 0.0048(10) 0.0060(11) 0.0024(10)
C17 0.0299(15) 0.0272(13) 0.0278(12) 0.0067(10) 0.0058(11) -0.0013(10)
C18 0.0366(17) 0.0364(15) 0.0293(13) 0.0058(11) 0.0119(12) 0.0029(12)
C19 0.0302(16) 0.0341(15) 0.0360(14) 0.0060(11) 0.0121(12) 0.0065(11)
C4 0.058(2) 0.0408(17) 0.0396(16) 0.0071(14) 0.0219(16) 0.0115(15)
C41A 0.090(6) 0.039(3) 0.098(5) -0.014(4) 0.052(5) -0.002(3)
C42A 0.078(6) 0.060(5) 0.054(4) 0.006(3) 0.037(4) 0.016(3)
C43A 0.077(5) 0.091(5) 0.072(4) 0.011(4) 0.039(4) 0.048(5)
C41B 0.090(6) 0.039(3) 0.098(5) -0.014(4) 0.052(5) -0.002(3)
C42B 0.078(6) 0.060(5) 0.054(4) 0.006(3) 0.037(4) 0.016(3)
C43B 0.077(5) 0.091(5) 0.072(4) 0.011(4) 0.039(4) 0.048(5)
C5 0.0381(17) 0.0341(15) 0.0272(13) 0.0100(11) 0.0061(12) 0.0042(12)
C51 0.070(3) 0.0292(16) 0.053(2) 0.0152(14) -0.0046(18) -0.0023(16)
C52 0.044(2) 0.0505(19) 0.0387(16) 0.0073(14) -0.0048(14) 0.0019(15)
C53 0.073(3) 0.077(3) 0.0341(17) 0.0269(18) 0.0211(17) 0.029(2)

loop_
_atom_type_symbol
_atom_type_description
_atom_type_scat_dispersion_real
_atom_type_scat_dispersion_imag
_atom_type_scat_source
C C 0.0033 0.0016 'International Tables Vol C Tables 4.2.6.8 and 6.1.1.4'
H H 0.0000 0.0000 'International Tables Vol C Tables 4.2.6.8 and 6.1.1.4'
N N 0.0061 0.0033 'International Tables Vol C Tables 4.2.6.8 and 6.1.1.4'
O O 0.0106 0.0060 'International Tables Vol C Tables 4.2.6.8 and 6.1.1.4'
Cl Cl 0.1484 0.1585 'International Tables Vol C Tables 4.2.6.8 and 6.1.1.4'
Ru Ru -1.2594 0.8363 'International Tables Vol C Tables 4.2.6.8 and 6.1.1.4'

loop_
_geom_angle_atom_site_label_1
_geom_angle_atom_site_label_2
_geom_angle_atom_site_label_3
_geom_angle
_geom_angle_site_symmetry_1
_geom_angle_site_symmetry_3
_geom_angle_publ_flag
C2 Ru1 C1 91.96(17) . . ?
C2 Ru1 N2 93.50(12) . . ?
C1 Ru1 N2 99.07(11) . . ?
C2 Ru1 N1 92.32(14) . . ?
C1 Ru1 N1 174.76(13) . . ?
N2 Ru1 N1 77.65(9) . . ?
C2 Ru1 Cl1 177.72(10) . . ?
C1 Ru1 Cl1 89.58(12) . . ?
N2 Ru1 Cl1 84.60(7) . . ?
N1 Ru1 Cl1 86.06(7) . . ?
C2 Ru1 Cl2 90.72(10) . . ?
C1 Ru1 Cl2 87.60(9) . . ?
N2 Ru1 Cl2 171.97(7) . . ?
N1 Ru1 Cl2 95.37(6) . . ?
Cl1 Ru1 Cl2 91.03(3) . . ?
Cl8B C99 Cl9B 125.3(9) . . ?
Cl8B C99 Cl9A 106.1(5) . . ?
Cl9B C99 Cl9A 19.2(8) . . ?
Cl8B C99 Cl8A 47.9(5) . . ?
Cl9B C99 Cl8A 122.8(7) . . ?
Cl9A C99 Cl8A 110.2(3) . . ?
C10 N1 C14 118.8(3) . . ?
C10 N1 Ru1 125.2(2) . . ?
C14 N1 Ru1 115.86(18) . . ?
C19 N2 C15 118.1(2) . . ?
C19 N2 Ru1 125.04(19) . . ?
C15 N2 Ru1 116.64(17) . . ?
O1 C1 Ru1 175.8(4) . . ?
O2 C2 Ru1 179.2(4) . . ?
N1 C10 C11 122.2(3) . . ?
N1 C10 H10 118.9 . . ?
C11 C10 H10 118.9 . . ?
C10 C11 C12 120.6(3) . . ?
C10 C11 H11 119.7 . . ?
C12 C11 H11 119.7 . . ?
C11 C12 C13 116.7(3) . . ?
C11 C12 C4 121.5(3) . . ?
C13 C12 C4 121.8(3) . . ?
C14 C13 C12 120.4(3) . . ?
C14 C13 H13 119.8 . . ?
C12 C13 H13 119.8 . . ?
N1 C14 C13 121.1(2) . . ?
N1 C14 C15 114.4(2) . . ?
C13 C14 C15 124.4(2) . . ?
N2 C15 C16 120.9(2) . . ?
N2 C15 C14 114.6(2) . . ?
C16 C15 C14 124.6(2) . . ?
C15 C16 C17 121.2(3) . . ?
C15 C16 H16 119.4 . . ?
C17 C16 H16 119.4 . . ?
C18 C17 C16 116.3(2) . . ?
C18 C17 C5 122.3(2) . . ?
C16 C17 C5 121.3(3) . . ?
C19 C18 C17 120.5(3) . . ?
C19 C18 H18 119.7 . . ?
C17 C18 H18 119.7 . . ?
N2 C19 C18 122.9(3) . . ?
N2 C19 H19 118.5 . . ?
C18 C19 H19 118.5 . . ?
C42B C4 C41B 114.1(7) . . ?
C42B C4 C43A 128.8(7) . . ?
C41B C4 C43A 64.5(7) . . ?
C42B C4 C12 112.1(5) . . ?
C41B C4 C12 109.8(5) . . ?
C43A C4 C12 115.9(4) . . ?
C42B C4 C42A 33.9(5) . . ?
C41B C4 C42A 135.4(6) . . ?
C43A C4 C42A 108.2(6) . . ?
C12 C4 C42A 112.1(4) . . ?
C42B C4 C43B 110.0(7) . . ?
C41B C4 C43B 106.2(8) . . ?
C43A C4 C43B 41.7(6) . . ?
C12 C4 C43B 104.1(5) . . ?
C42A C4 C43B 77.6(6) . . ?
C42B C4 C41A 74.3(6) . . ?
C41B C4 C41A 46.6(6) . . ?
C43A C4 C41A 107.9(6) . . ?
C12 C4 C41A 105.6(4) . . ?
C42A C4 C41A 106.6(5) . . ?
C43B C4 C41A 145.5(6) . . ?
C4 C41A H41A 109.5 . . ?
C4 C41A H41B 109.5 . . ?
C4 C41A H41C 109.5 . . ?
C4 C42A H42A 109.5 . . ?
C4 C42A H42B 109.5 . . ?
C4 C42A H42C 109.5 . . ?
C4 C43A H43A 109.5 . . ?
C4 C43A H43B 109.5 . . ?
C4 C43A H43C 109.5 . . ?
C4 C41B H41D 109.5 . . ?
C4 C41B H41E 109.5 . . ?
C4 C41B H41F 109.5 . . ?
C4 C42B H42D 109.5 . . ?
C4 C42B H42E 109.5 . . ?
C4 C42B H42F 109.5 . . ?
C4 C43B H43D 109.5 . . ?
C4 C43B H43E 109.5 . . ?
C4 C43B H43F 109.5 . . ?
C52 C5 C17 109.3(2) . . ?
C52 C5 C51 108.6(3) . . ?
C17 C5 C51 109.4(2) . . ?
C52 C5 C53 108.5(3) . . ?
C17 C5 C53 111.5(3) . . ?
C51 C5 C53 109.4(3) . . ?
C5 C51 H51A 109.5 . . ?
C5 C51 H51B 109.5 . . ?
H51A C51 H51B 109.5 . . ?
C5 C51 H51C 109.5 . . ?
H51A C51 H51C 109.5 . . ?
H51B C51 H51C 109.5 . . ?
C5 C52 H52A 109.5 . . ?
C5 C52 H52B 109.5 . . ?
H52A C52 H52B 109.5 . . ?
C5 C52 H52C 109.5 . . ?
H52A C52 H52C 109.5 . . ?
H52B C52 H52C 109.5 . . ?
C5 C53 H53A 109.5 . . ?
C5 C53 H53B 109.5 . . ?
H53A C53 H53B 109.5 . . ?
C5 C53 H53C 109.5 . . ?
H53A C53 H53C 109.5 . . ?
H53B C53 H53C 109.5 . . ?

loop_
_geom_bond_atom_site_label_1
_geom_bond_atom_site_label_2
_geom_bond_distance
_geom_bond_site_symmetry_2
_geom_bond_publ_flag
Ru1 C2 1.868(4) . ?
Ru1 C1 1.926(4) . ?
Ru1 N2 2.065(2) . ?
Ru1 N1 2.099(2) . ?
Ru1 Cl1 2.4084(8) . ?
Ru1 Cl2 2.4115(8) . ?
C99 Cl8B 1.389(11) . ?
C99 Cl9B 1.540(18) . ?
C99 Cl9A 1.768(5) . ?
C99 Cl8A 1.774(5) . ?
O1 C1 1.091(4) . ?
O2 C2 1.132(4) . ?
N1 C10 1.341(4) . ?
N1 C14 1.358(3) . ?
N2 C19 1.339(4) . ?
N2 C15 1.362(3) . ?
C10 C11 1.377(5) . ?
C10 H10 0.9500 . ?
C11 C12 1.388(4) . ?
C11 H11 0.9500 . ?
C12 C13 1.403(4) . ?
C12 C4 1.522(4) . ?
C13 C14 1.387(4) . ?
C13 H13 0.9500 . ?
C14 C15 1.482(4) . ?
C15 C16 1.386(4) . ?
C16 C17 1.399(4) . ?
C16 H16 0.9500 . ?
C17 C18 1.383(4) . ?
C17 C5 1.528(4) . ?
C18 C19 1.378(4) . ?
C18 H18 0.9500 . ?
C19 H19 0.9500 . ?
C4 C42B 1.468(11) . ?
C4 C41B 1.489(11) . ?
C4 C43A 1.498(10) . ?
C4 C42A 1.560(9) . ?
C4 C43B 1.585(15) . ?
C4 C41A 1.594(9) . ?
C41A H41A 0.9800 . ?
C41A H41B 0.9800 . ?
C41A H41C 0.9800 . ?
C42A H42A 0.9800 . ?
C42A H42B 0.9800 . ?
C42A H42C 0.9800 . ?
C43A H43A 0.9800 . ?
C43A H43B 0.9800 . ?
C43A H43C 0.9800 . ?
C41B H41D 0.9800 . ?
C41B H41E 0.9800 . ?
C41B H41F 0.9800 . ?
C42B H42D 0.9800 . ?
C42B H42E 0.9800 . ?
C42B H42F 0.9800 . ?
C43B H43D 0.9800 . ?
C43B H43E 0.9800 . ?
C43B H43F 0.9800 . ?
C5 C52 1.528(5) . ?
C5 C51 1.529(5) . ?
C5 C53 1.533(4) . ?
C51 H51A 0.9800 . ?
C51 H51B 0.9800 . ?
C51 H51C 0.9800 . ?
C52 H52A 0.9800 . ?
C52 H52B 0.9800 . ?
C52 H52C 0.9800 . ?
C53 H53A 0.9800 . ?
C53 H53B 0.9800 . ?
C53 H53C 0.9800 . ?

loop_
_geom_torsion_atom_site_label_1
_geom_torsion_atom_site_label_2
_geom_torsion_atom_site_label_3
_geom_torsion_atom_site_label_4
_geom_torsion
_geom_torsion_site_symmetry_1
_geom_torsion_site_symmetry_2
_geom_torsion_site_symmetry_3
_geom_torsion_site_symmetry_4
_geom_torsion_publ_flag
C2 Ru1 N1 C10 -82.9(3) . . . . ?
C1 Ru1 N1 C10 132.3(13) . . . . ?
N2 Ru1 N1 C10 -176.0(3) . . . . ?
Cl1 Ru1 N1 C10 98.7(3) . . . . ?
Cl2 Ru1 N1 C10 8.0(3) . . . . ?
C2 Ru1 N1 C14 100.4(2) . . . . ?
C1 Ru1 N1 C14 -44.3(14) . . . . ?
N2 Ru1 N1 C14 7.33(19) . . . . ?
Cl1 Ru1 N1 C14 -78.00(19) . . . . ?
Cl2 Ru1 N1 C14 -168.66(19) . . . . ?
C2 Ru1 N2 C19 85.5(3) . . . . ?
C1 Ru1 N2 C19 -7.1(3) . . . . ?
N1 Ru1 N2 C19 177.1(3) . . . . ?
Cl1 Ru1 N2 C19 -95.8(2) . . . . ?
Cl2 Ru1 N2 C19 -153.0(4) . . . . ?
C2 Ru1 N2 C15 -99.9(2) . . . . ?
C1 Ru1 N2 C15 167.5(2) . . . . ?
N1 Ru1 N2 C15 -8.33(19) . . . . ?
Cl1 Ru1 N2 C15 78.80(19) . . . . ?
Cl2 Ru1 N2 C15 21.6(6) . . . . ?
C2 Ru1 C1 O1 156(4) . . . . ?
N2 Ru1 C1 O1 -110(4) . . . . ?
N1 Ru1 C1 O1 -59(5) . . . . ?
Cl1 Ru1 C1 O1 -26(4) . . . . ?
Cl2 Ru1 C1 O1 65(4) . . . . ?
C1 Ru1 C2 O2 -154(25) . . . . ?
N2 Ru1 C2 O2 107(25) . . . . ?
N1 Ru1 C2 O2 29(25) . . . . ?
Cl1 Ru1 C2 O2 74(27) . . . . ?
Cl2 Ru1 C2 O2 -66(25) . . . . ?
C14 N1 C10 C11 -0.6(5) . . . . ?
Ru1 N1 C10 C11 -177.1(2) . . . . ?
N1 C10 C11 C12 1.5(5) . . . . ?
C10 C11 C12 C13 -1.0(5) . . . . ?
C10 C11 C12 C4 179.9(3) . . . . ?
C11 C12 C13 C14 -0.4(4) . . . . ?
C4 C12 C13 C14 178.8(3) . . . . ?
C10 N1 C14 C13 -0.9(4) . . . . ?
Ru1 N1 C14 C13 176.0(2) . . . . ?
C10 N1 C14 C15 177.8(3) . . . . ?
Ru1 N1 C14 C15 -5.3(3) . . . . ?
C12 C13 C14 N1 1.4(4) . . . . ?
C12 C13 C14 C15 -177.2(3) . . . . ?
C19 N2 C15 C16 2.7(4) . . . . ?
Ru1 N2 C15 C16 -172.3(2) . . . . ?
C19 N2 C15 C14 -177.0(3) . . . . ?
Ru1 N2 C15 C14 8.1(3) . . . . ?
N1 C14 C15 N2 -1.7(3) . . . . ?
C13 C14 C15 N2 176.9(3) . . . . ?
N1 C14 C15 C16 178.7(3) . . . . ?
C13 C14 C15 C16 -2.7(4) . . . . ?
N2 C15 C16 C17 -0.9(4) . . . . ?
C14 C15 C16 C17 178.7(3) . . . . ?
C15 C16 C17 C18 -2.0(4) . . . . ?
C15 C16 C17 C5 178.0(3) . . . . ?
C16 C17 C18 C19 3.2(4) . . . . ?
C5 C17 C18 C19 -176.7(3) . . . . ?
C15 N2 C19 C18 -1.4(4) . . . . ?
Ru1 N2 C19 C18 173.1(2) . . . . ?
C17 C18 C19 N2 -1.6(5) . . . . ?
C11 C12 C4 C42B 1.1(8) . . . . ?
C13 C12 C4 C42B -178.0(7) . . . . ?
C11 C12 C4 C41B 129.0(7) . . . . ?
C13 C12 C4 C41B -50.1(8) . . . . ?
C11 C12 C4 C43A -160.4(6) . . . . ?
C13 C12 C4 C43A 20.4(7) . . . . ?
C11 C12 C4 C42A -35.5(6) . . . . ?
C13 C12 C4 C42A 145.3(5) . . . . ?
C11 C12 C4 C43B -117.7(6) . . . . ?
C13 C12 C4 C43B 63.2(6) . . . . ?
C11 C12 C4 C41A 80.2(5) . . . . ?
C13 C12 C4 C41A -99.0(5) . . . . ?
C18 C17 C5 C52 120.0(3) . . . . ?
C16 C17 C5 C52 -60.0(4) . . . . ?
C18 C17 C5 C51 -121.2(3) . . . . ?
C16 C17 C5 C51 58.9(4) . . . . ?
C18 C17 C5 C53 0.1(4) . . . . ?
C16 C17 C5 C53 -179.9(3) . . . . ?
